data_7152930
loop_
_publ_author_name
'Akhigbe, Joshua'
'Haskoor, John'
'Krause, Jeanette A.'
'Zeller, Matthias'
'Br\"uckner, Christian'

_publ_section_title
;
 Formation, structure, and reactivity of meso-tetraaryl-chlorolactones,
 -porpholactams, and -chlorolactams, porphyrin and chlorin analogues
 incorporating oxazolone or imidazolone moieties.
;
_journal_issue 22
_journal_name_full 'Organic &amp; biomolecular chemistry'
_journal_page_first 3616
_journal_page_last 3628
_journal_paper_doi 10.1039/c3ob40138c
_journal_volume 11
_journal_year 2013
_chemical_formula_sum 'C43 H30 N4 O2'
_chemical_formula_weight 634.71
_chemical_name_systematic
;
?
;
_space_group_IT_number 13
_symmetry_cell_setting monoclinic
_symmetry_space_group_name_Hall '-P 2yac'
_symmetry_space_group_name_H-M 'P 1 2/n 1'
_atom_sites_solution_hydrogens geom
_atom_sites_solution_primary direct
_atom_sites_solution_secondary difmap
_audit_creation_method SHELXL-97
_cell_angle_alpha 90.00
_cell_angle_beta 101.024(4)
_cell_angle_gamma 90.00
_cell_formula_units_Z 2
_cell_length_a 11.016(3)
_cell_length_b 6.7826(18)
_cell_length_c 21.878(6)
_cell_measurement_reflns_used 3044
_cell_measurement_temperature 150(2)
_cell_measurement_theta_max 32.03
_cell_measurement_theta_min 2.82
_cell_volume 1604.5(8)
_computing_cell_refinement 'Bruker SAINT v7.60A'
_computing_data_collection 'Bruker APEX2 v2010.3.0'
_computing_data_reduction 'Bruker SAINT v7.60A'
_computing_molecular_graphics 'SHELXTL 6.14'
_computing_publication_material 'SHELXTL 6.14'
_computing_structure_refinement 'SHELXTL 6.14'
_computing_structure_solution 'SHELXTL 6.14 (Bruker, 2000-2003; Sheldrick, 2008)'
_diffrn_ambient_temperature 150(2)
_diffrn_measured_fraction_theta_full 0.986
_diffrn_measured_fraction_theta_max 0.986
_diffrn_measurement_device_type 'Bruker AXS APEXII CCD diffractometer'
_diffrn_measurement_method 'omega scans'
_diffrn_radiation_monochromator 'Si-<111> channel cut crystal'
_diffrn_radiation_source synchrotron
_diffrn_radiation_type synchrotron
_diffrn_radiation_wavelength 0.88560
_diffrn_reflns_av_R_equivalents 0.0474
_diffrn_reflns_av_sigmaI/netI 0.0404
_diffrn_reflns_limit_h_max 13
_diffrn_reflns_limit_h_min -13
_diffrn_reflns_limit_k_max 8
_diffrn_reflns_limit_k_min -8
_diffrn_reflns_limit_l_max 27
_diffrn_reflns_limit_l_min -27
_diffrn_reflns_number 14751
_diffrn_reflns_theta_full 33.53
_diffrn_reflns_theta_max 33.53
_diffrn_reflns_theta_min 2.36
_diffrn_standards_number 0
_exptl_absorpt_coefficient_mu 0.133
_exptl_absorpt_correction_T_max 0.7466
_exptl_absorpt_correction_T_min 0.6899
_exptl_absorpt_correction_type multi-scan
_exptl_absorpt_process_details 'SADABS-2008/1 (Sheldrick, 2008)'
_exptl_crystal_colour 'dark red'
_exptl_crystal_density_diffrn 1.314
_exptl_crystal_density_method 'not measured'
_exptl_crystal_description plate
_exptl_crystal_F_000 664
_exptl_crystal_size_max 0.04
_exptl_crystal_size_mid 0.04
_exptl_crystal_size_min 0.005
_refine_diff_density_max 0.282
_refine_diff_density_min -0.155
_refine_diff_density_rms 0.033
_refine_ls_extinction_method none
_refine_ls_goodness_of_fit_ref 1.033
_refine_ls_hydrogen_treatment constr
_refine_ls_matrix_type full
_refine_ls_number_parameters 248
_refine_ls_number_reflns 3227
_refine_ls_number_restraints 13
_refine_ls_restrained_S_all 1.034
_refine_ls_R_factor_all 0.0729
_refine_ls_R_factor_gt 0.0446
_refine_ls_shift/su_max 0.000
_refine_ls_shift/su_mean 0.000
_refine_ls_structure_factor_coef Fsqd
_refine_ls_weighting_details 'calc w=1/[\s^2^(Fo^2^)+(0.0578P)^2^+0.2585P] where P=(Fo^2^+2Fc^2^)/3'
_refine_ls_weighting_scheme calc
_refine_ls_wR_factor_gt 0.1028
_refine_ls_wR_factor_ref 0.1149
_reflns_number_gt 2278
_reflns_number_total 3227
_reflns_threshold_expression I>2\s(I)
_cod_data_source_file c3ob40138c.txt
_cod_data_source_block uconn001_0m
_cod_depositor_comments
;
The following automatic conversions were performed:

'_symmetry_cell_setting' value 'Monoclinic' changed to 'monoclinic'
according to /home/saulius/struct/CIF-dictionaries/cif_core.dic
dictionary named 'cif_core.dic' version 2.4.2 from 2011-04-26.

Automatic conversion script
Id: cif_fix_values 1891 2012-01-12 08:04:46Z andrius 
;
_cod_original_cell_volume 1604.6(7)
_cod_original_sg_symbol_H-M P2/n
_cod_database_code 7152930

loop_
_symmetry_equiv_pos_as_xyz
'x, y, z'
'-x+1/2, y, -z+1/2'
'-x, -y, -z'
'x-1/2, -y, z-1/2'

loop_
_atom_site_label
_atom_site_type_symbol
_atom_site_fract_x
_atom_site_fract_y
_atom_site_fract_z
_atom_site_U_iso_or_equiv
_atom_site_adp_type
_atom_site_occupancy
_atom_site_symmetry_multiplicity
_atom_site_calc_flag
_atom_site_refinement_flags
_atom_site_disorder_assembly
_atom_site_disorder_group
C1 C 0.24996(15) 0.4563(2) 0.62271(7) 0.0358(4) Uani 1 1 d . . .
C2 C 0.15667(15) 0.3133(2) 0.61743(7) 0.0344(4) Uani 1 1 d D . .
C3 C 0.1691(15) 0.147(2) 0.6639(8) 0.0465(13) Uani 0.50 1 d PD A 1
H3A H 0.1737 0.1966 0.7068 0.056 Uiso 0.50 1 calc PR A 1
H3B H 0.2432 0.0655 0.6624 0.056 Uiso 0.50 1 calc PR A 1
C4 C 0.0465(15) 0.026(2) 0.6411(7) 0.0428(13) Uani 0.50 1 d PD A 1
H4A H 0.0643 -0.1096 0.6283 0.051 Uiso 0.50 1 calc PR A 1
H4B H -0.0046 0.0188 0.6737 0.051 Uiso 0.50 1 calc PR A 1
C3A C 0.155(3) 0.138(6) 0.658(2) 0.0465(13) Uani 0.249(4) 1 d PD A 2
O1A O 0.2165(5) 0.0511(9) 0.6993(2) 0.0534(19) Uani 0.249(4) 1 d PD A 2
O2A O 0.046(2) 0.041(4) 0.6341(12) 0.0428(13) Uani 0.249(4) 1 d PD A 2
C3B C 0.057(3) 0.056(5) 0.6430(17) 0.0428(13) Uani 0.251(4) 1 d PD A 3
O1B O 0.0587(5) -0.0845(8) 0.6740(3) 0.061(2) Uani 0.251(4) 1 d PD A 3
O2B O 0.162(2) 0.169(4) 0.6597(13) 0.0465(13) Uani 0.251(4) 1 d PD A 3
C5 C -0.01535(14) 0.1481(2) 0.58621(7) 0.0327(4) Uani 1 1 d D . .
C6 C -0.13034(14) 0.0862(2) 0.55317(8) 0.0335(4) Uani 1 1 d . A .
C7 C -0.19494(15) 0.1715(2) 0.49809(8) 0.0342(4) Uani 1 1 d . . .
C8 C -0.31650(15) 0.1197(3) 0.46627(8) 0.0417(4) Uani 1 1 d . A .
H8 H -0.3659 0.0156 0.4772 0.050 Uiso 1 1 calc R . .
C9 C -0.34916(16) 0.2474(3) 0.41701(8) 0.0417(4) Uani 1 1 d . . .
H9 H -0.4250 0.2463 0.3878 0.050 Uiso 1 1 calc R A .
C10 C -0.24955(14) 0.3813(2) 0.41746(8) 0.0356(4) Uani 1 1 d . . .
C11 C 0.36149(15) 0.4335(3) 0.67368(8) 0.0377(4) Uani 1 1 d . . .
C12 C 0.43872(16) 0.2705(3) 0.67541(8) 0.0416(4) Uani 1 1 d . A .
H12 H 0.4209 0.1721 0.6441 0.050 Uiso 1 1 calc R . .
C13 C 0.54196(17) 0.2508(3) 0.72283(10) 0.0517(5) Uani 1 1 d . . .
H13 H 0.5938 0.1385 0.7237 0.062 Uiso 1 1 calc R A .
C14 C 0.56944(18) 0.3901(3) 0.76786(9) 0.0571(6) Uani 1 1 d . A .
H14 H 0.6402 0.3750 0.8000 0.068 Uiso 1 1 calc R . .
C15 C 0.4951(2) 0.5526(3) 0.76702(9) 0.0572(6) Uani 1 1 d . . .
H15 H 0.5147 0.6498 0.7986 0.069 Uiso 1 1 calc R A .
C16 C 0.39071(17) 0.5763(3) 0.72001(8) 0.0478(5) Uani 1 1 d . A .
H16 H 0.3397 0.6894 0.7196 0.057 Uiso 1 1 calc R . .
C17 C -0.19518(14) -0.0793(2) 0.57955(8) 0.0347(4) Uani 1 1 d . . .
C18 C -0.24083(18) -0.0515(3) 0.63391(9) 0.0506(5) Uani 1 1 d . A .
H18 H -0.2281 0.0712 0.6551 0.061 Uiso 1 1 calc R . .
C19 C -0.30455(18) -0.2001(3) 0.65752(9) 0.0537(5) Uani 1 1 d . . .
H19 H -0.3346 -0.1788 0.6949 0.064 Uiso 1 1 calc R A .
C20 C -0.32472(16) -0.3772(3) 0.62754(9) 0.0458(5) Uani 1 1 d . A .
H20 H -0.3694 -0.4783 0.6436 0.055 Uiso 1 1 calc R . .
C21 C -0.2798(2) -0.4073(3) 0.57415(11) 0.0587(6) Uani 1 1 d . . .
H21 H -0.2932 -0.5301 0.5531 0.070 Uiso 1 1 calc R A .
C22 C -0.2143(2) -0.2588(3) 0.55051(10) 0.0538(5) Uani 1 1 d . A .
H22 H -0.1826 -0.2823 0.5137 0.065 Uiso 1 1 calc R . .
N1 N 0.05093(12) 0.30754(19) 0.57374(6) 0.0332(3) Uani 1 1 d . A .
N2 N -0.15737(12) 0.32872(19) 0.46640(6) 0.0337(3) Uani 1 1 d . A .
H2 H -0.0849 0.3870 0.4761 0.040 Uiso 1 1 calc R . .

loop_
_atom_site_aniso_label
_atom_site_aniso_U_11
_atom_site_aniso_U_22
_atom_site_aniso_U_33
_atom_site_aniso_U_23
_atom_site_aniso_U_13
_atom_site_aniso_U_12
C1 0.0310(8) 0.0425(9) 0.0336(9) 0.0016(7) 0.0056(7) 0.0004(7)
C2 0.0307(8) 0.0423(9) 0.0303(8) 0.0035(7) 0.0062(7) 0.0012(7)
C3 0.039(2) 0.060(4) 0.040(2) 0.014(3) 0.0083(14) 0.0097(17)
C4 0.049(2) 0.037(3) 0.046(3) 0.011(3) 0.0193(14) 0.0022(13)
C3A 0.039(2) 0.060(4) 0.040(2) 0.014(3) 0.0083(14) 0.0097(17)
O1A 0.042(3) 0.070(4) 0.043(3) 0.007(3) -0.004(2) -0.010(3)
O2A 0.049(2) 0.037(3) 0.046(3) 0.011(3) 0.0193(14) 0.0022(13)
C3B 0.049(2) 0.037(3) 0.046(3) 0.011(3) 0.0193(14) 0.0022(13)
O1B 0.055(3) 0.054(4) 0.069(4) 0.028(3) -0.001(3) -0.014(3)
O2B 0.039(2) 0.060(4) 0.040(2) 0.014(3) 0.0083(14) 0.0097(17)
C5 0.0327(8) 0.0329(8) 0.0350(9) 0.0034(7) 0.0130(7) 0.0010(7)
C6 0.0339(8) 0.0309(8) 0.0378(9) 0.0004(7) 0.0125(7) -0.0001(7)
C7 0.0344(9) 0.0320(8) 0.0379(9) -0.0013(7) 0.0110(7) -0.0020(7)
C8 0.0405(10) 0.0385(10) 0.0451(10) 0.0010(8) 0.0060(8) -0.0098(8)
C9 0.0350(9) 0.0430(10) 0.0441(10) 0.0030(8) 0.0002(8) -0.0064(8)
C10 0.0325(8) 0.0382(9) 0.0351(9) 0.0009(7) 0.0043(7) -0.0020(7)
C11 0.0329(9) 0.0453(10) 0.0349(9) 0.0064(8) 0.0065(7) -0.0064(7)
C12 0.0353(9) 0.0467(10) 0.0423(10) 0.0063(8) 0.0060(8) -0.0047(8)
C13 0.0369(10) 0.0591(12) 0.0571(12) 0.0195(10) 0.0038(9) -0.0028(9)
C14 0.0436(11) 0.0696(14) 0.0506(12) 0.0216(11) -0.0099(9) -0.0145(10)
C15 0.0624(13) 0.0666(14) 0.0386(10) -0.0005(10) -0.0009(9) -0.0211(11)
C16 0.0498(11) 0.0517(11) 0.0411(10) 0.0007(9) 0.0070(8) -0.0043(9)
C17 0.0308(8) 0.0355(9) 0.0388(9) 0.0036(7) 0.0090(7) -0.0020(7)
C18 0.0585(12) 0.0521(11) 0.0455(10) -0.0083(9) 0.0207(9) -0.0190(9)
C19 0.0558(12) 0.0640(13) 0.0465(11) -0.0026(10) 0.0232(9) -0.0184(10)
C20 0.0373(9) 0.0447(10) 0.0579(12) 0.0150(9) 0.0155(8) -0.0041(8)
C21 0.0740(14) 0.0316(10) 0.0804(15) -0.0019(10) 0.0395(12) -0.0067(9)
C22 0.0738(14) 0.0342(10) 0.0647(13) -0.0031(9) 0.0414(11) -0.0047(9)
N1 0.0301(7) 0.0367(8) 0.0339(7) 0.0020(6) 0.0090(6) -0.0026(6)
N2 0.0295(7) 0.0350(7) 0.0363(7) 0.0024(6) 0.0055(6) -0.0045(6)

loop_
_atom_type_symbol
_atom_type_description
_atom_type_scat_dispersion_real
_atom_type_scat_dispersion_imag
_atom_type_scat_source
C C -0.0020 0.0027 'L. Kissel & R.H. Pratt, Acta Cryst A (1990), A46, 170-175.'
H H 0.0000 0.0000 'L. Kissel & R.H. Pratt, Acta Cryst A (1990), A46, 170-175.'
N N -0.0031 0.0054 'L. Kissel & R.H. Pratt, Acta Cryst A (1990), A46, 170-175.'
O O -0.0042 0.0099 'L. Kissel & R.H. Pratt, Acta Cryst A (1990), A46, 170-175.'

loop_
_geom_angle_atom_site_label_1
_geom_angle_atom_site_label_2
_geom_angle_atom_site_label_3
_geom_angle
_geom_angle_site_symmetry_1
_geom_angle_site_symmetry_3
C2 C1 C10 125.09(15) . 3_566
C2 C1 C11 118.25(14) . .
C10 C1 C11 116.63(14) 3_566 .
O2B C2 N1 112.6(7) . .
O2B C2 C1 120.9(7) . .
N1 C2 C1 126.46(15) . .
N1 C2 C3A 106.8(7) . .
C1 C2 C3A 126.7(7) . .
N1 C2 C3 114.1(5) . .
C1 C2 C3 119.5(5) . .
C2 C3 C4 102.4(8) . .
C2 C3 H3A 111.3 . .
C4 C3 H3A 111.3 . .
C2 C3 H3B 111.3 . .
C4 C3 H3B 111.3 . .
H3A C3 H3B 109.2 . .
C5 C4 C3 101.2(8) . .
C5 C4 H4A 111.5 . .
C3 C4 H4A 111.5 . .
C5 C4 H4B 111.5 . .
C3 C4 H4B 111.5 . .
H4A C4 H4B 109.3 . .
O1A C3A O2A 112.3(15) . .
O1A C3A C2 141.9(16) . .
O2A C3A C2 105.6(11) . .
C5 O2A C3A 107.7(12) . .
O1B C3B O2B 112.6(15) . .
O1B C3B C5 140.8(16) . .
O2B C3B C5 106.2(11) . .
C2 O2B C3B 107.4(12) . .
O2A C5 N1 112.2(7) . .
O2A C5 C6 120.7(7) . .
N1 C5 C6 127.06(14) . .
N1 C5 C3B 106.1(6) . .
C6 C5 C3B 126.8(7) . .
N1 C5 C4 114.7(5) . .
C6 C5 C4 118.2(5) . .
C5 C6 C7 125.57(15) . .
C5 C6 C17 118.40(14) . .
C7 C6 C17 115.96(14) . .
N2 C7 C6 126.86(15) . .
N2 C7 C8 106.78(14) . .
C6 C7 C8 126.24(15) . .
C9 C8 C7 107.88(15) . .
C9 C8 H8 126.1 . .
C7 C8 H8 126.1 . .
C8 C9 C10 108.09(15) . .
C8 C9 H9 126.0 . .
C10 C9 H9 126.0 . .
N2 C10 C1 127.07(14) . 3_566
N2 C10 C9 107.07(14) . .
C1 C10 C9 125.76(15) 3_566 .
C12 C11 C16 118.51(16) . .
C12 C11 C1 120.75(15) . .
C16 C11 C1 120.74(16) . .
C11 C12 C13 120.32(18) . .
C11 C12 H12 119.8 . .
C13 C12 H12 119.8 . .
C14 C13 C12 120.8(2) . .
C14 C13 H13 119.6 . .
C12 C13 H13 119.6 . .
C13 C14 C15 120.02(18) . .
C13 C14 H14 120.0 . .
C15 C14 H14 120.0 . .
C14 C15 C16 120.5(2) . .
C14 C15 H15 119.8 . .
C16 C15 H15 119.8 . .
C11 C16 C15 119.89(19) . .
C11 C16 H16 120.1 . .
C15 C16 H16 120.1 . .
C22 C17 C18 117.93(16) . .
C22 C17 C6 121.84(15) . .
C18 C17 C6 120.20(15) . .
C19 C18 C17 120.86(18) . .
C19 C18 H18 119.6 . .
C17 C18 H18 119.6 . .
C20 C19 C18 120.58(18) . .
C20 C19 H19 119.7 . .
C18 C19 H19 119.7 . .
C19 C20 C21 119.26(17) . .
C19 C20 H20 120.4 . .
C21 C20 H20 120.4 . .
C20 C21 C22 120.40(18) . .
C20 C21 H21 119.8 . .
C22 C21 H21 119.8 . .
C17 C22 C21 120.95(18) . .
C17 C22 H22 119.5 . .
C21 C22 H22 119.5 . .
C2 N1 C5 107.60(13) . .
C10 N2 C7 110.15(13) . .
C10 N2 H2 124.9 . .
C7 N2 H2 124.9 . .

loop_
_geom_bond_atom_site_label_1
_geom_bond_atom_site_label_2
_geom_bond_distance
_geom_bond_site_symmetry_2
C1 C2 1.402(2) .
C1 C10 1.409(2) 3_566
C1 C11 1.501(2) .
C2 O2B 1.338(16) .
C2 N1 1.359(2) .
C2 C3A 1.483(17) .
C2 C3 1.510(13) .
C3 C4 1.577(16) .
C3 H3A 0.9900 .
C3 H3B 0.9900 .
C4 C5 1.511(12) .
C4 H4A 0.9900 .
C4 H4B 0.9900 .
C3A O1A 1.182(15) .
C3A O2A 1.382(17) .
O2A C5 1.346(16) .
C3B O1B 1.169(15) .
C3B O2B 1.376(17) .
C3B C5 1.481(17) .
C5 N1 1.362(2) .
C5 C6 1.398(2) .
C6 C7 1.402(2) .
C6 C17 1.504(2) .
C7 N2 1.378(2) .
C7 C8 1.430(2) .
C8 C9 1.376(3) .
C8 H8 0.9500 .
C9 C10 1.423(2) .
C9 H9 0.9500 .
C10 N2 1.375(2) .
C10 C1 1.409(2) 3_566
C11 C12 1.391(2) .
C11 C16 1.394(3) .
C12 C13 1.392(3) .
C12 H12 0.9500 .
C13 C14 1.357(3) .
C13 H13 0.9500 .
C14 C15 1.371(3) .
C14 H14 0.9500 .
C15 C16 1.398(3) .
C15 H15 0.9500 .
C16 H16 0.9500 .
C17 C22 1.371(2) .
C17 C18 1.390(2) .
C18 C19 1.383(3) .
C18 H18 0.9500 .
C19 C20 1.366(3) .
C19 H19 0.9500 .
C20 C21 1.368(3) .
C20 H20 0.9500 .
C21 C22 1.395(3) .
C21 H21 0.9500 .
C22 H22 0.9500 .
N2 H2 0.8800 .

loop_
_geom_torsion_atom_site_label_1
_geom_torsion_atom_site_label_2
_geom_torsion_atom_site_label_3
_geom_torsion_atom_site_label_4
_geom_torsion
_geom_torsion_site_symmetry_1
_geom_torsion_site_symmetry_4
C10 C1 C2 O2B -177(2) 3_566 .
C11 C1 C2 O2B 5(2) . .
C10 C1 C2 N1 -0.6(3) 3_566 .
C11 C1 C2 N1 -178.64(15) . .
C10 C1 C2 C3A 179(4) 3_566 .
C11 C1 C2 C3A 1(4) . .
C10 C1 C2 C3 -180.0(10) 3_566 .
C11 C1 C2 C3 2.0(10) . .
O2B C2 C3 C4 63(26) . .
N1 C2 C3 C4 0.2(13) . .
C1 C2 C3 C4 179.6(8) . .
C3A C2 C3 C4 -9(26) . .
C2 C3 C4 C5 -1.1(13) . .
O2B C2 C3A O1A -41(22) . .
N1 C2 C3A O1A 173(9) . .
C1 C2 C3A O1A -6(12) . .
C3 C2 C3A O1A -15(17) . .
O2B C2 C3A O2A 146(35) . .
N1 C2 C3A O2A 0(5) . .
C1 C2 C3A O2A -179(2) . .
C3 C2 C3A O2A 172(31) . .
O1A C3A O2A C5 -178(5) . .
C2 C3A O2A C5 -3(6) . .
N1 C2 O2B C3B 2(4) . .
C1 C2 O2B C3B 179(3) . .
C3A C2 O2B C3B -34(29) . .
C3 C2 O2B C3B -116(28) . .
O1B C3B O2B C2 173(4) . .
C5 C3B O2B C2 -1(5) . .
C3A O2A C5 N1 4(4) . .
C3A O2A C5 C6 -179(4) . .
C3A O2A C5 C3B -37(20) . .
C3A O2A C5 C4 -138(33) . .
O1B C3B C5 O2A -31(15) . .
O2B C3B C5 O2A 140(25) . .
O1B C3B C5 N1 -172(7) . .
O2B C3B C5 N1 0(4) . .
O1B C3B C5 C6 10(9) . .
O2B C3B C5 C6 -179(2) . .
O1B C3B C5 C4 -11(10) . .
O2B C3B C5 C4 161(20) . .
C3 C4 C5 O2A 41(31) . .
C3 C4 C5 N1 1.8(12) . .
C3 C4 C5 C6 -179.6(8) . .
C3 C4 C5 C3B -18(16) . .
O2A C5 C6 C7 -171.5(19) . .
N1 C5 C6 C7 4.5(3) . .
C3B C5 C6 C7 -177(3) . .
C4 C5 C6 C7 -173.9(9) . .
O2A C5 C6 C17 11.7(19) . .
N1 C5 C6 C17 -172.32(14) . .
C3B C5 C6 C17 6(3) . .
C4 C5 C6 C17 9.3(9) . .
C5 C6 C7 N2 0.6(3) . .
C17 C6 C7 N2 177.50(14) . .
C5 C6 C7 C8 -175.01(16) . .
C17 C6 C7 C8 1.9(2) . .
N2 C7 C8 C9 -0.60(19) . .
C6 C7 C8 C9 175.72(16) . .
C7 C8 C9 C10 -0.4(2) . .
C8 C9 C10 N2 1.30(19) . .
C8 C9 C10 C1 -175.21(16) . 3_566
C2 C1 C11 C12 62.1(2) . .
C10 C1 C11 C12 -116.13(18) 3_566 .
C2 C1 C11 C16 -118.57(18) . .
C10 C1 C11 C16 63.2(2) 3_566 .
C16 C11 C12 C13 0.6(2) . .
C1 C11 C12 C13 179.95(16) . .
C11 C12 C13 C14 -0.3(3) . .
C12 C13 C14 C15 0.0(3) . .
C13 C14 C15 C16 0.0(3) . .
C12 C11 C16 C15 -0.5(3) . .
C1 C11 C16 C15 -179.88(16) . .
C14 C15 C16 C11 0.2(3) . .
C5 C6 C17 C22 -113.6(2) . .
C7 C6 C17 C22 69.2(2) . .
C5 C6 C17 C18 68.2(2) . .
C7 C6 C17 C18 -108.93(19) . .
C22 C17 C18 C19 -0.6(3) . .
C6 C17 C18 C19 177.66(17) . .
C17 C18 C19 C20 -0.5(3) . .
C18 C19 C20 C21 0.8(3) . .
C19 C20 C21 C22 -0.1(3) . .
C18 C17 C22 C21 1.3(3) . .
C6 C17 C22 C21 -176.94(18) . .
C20 C21 C22 C17 -0.9(3) . .
O2B C2 N1 C5 -2(2) . .
C1 C2 N1 C5 -178.48(15) . .
C3A C2 N1 C5 2(3) . .
C3 C2 N1 C5 0.9(10) . .
O2A C5 N1 C2 -3.9(18) . .
C6 C5 N1 C2 179.80(15) . .
C3B C5 N1 C2 1(2) . .
C4 C5 N1 C2 -1.7(9) . .
C1 C10 N2 C7 174.75(16) 3_566 .
C9 C10 N2 C7 -1.70(18) . .
C6 C7 N2 C10 -174.84(16) . .
C8 C7 N2 C10 1.44(18) . .
